data_9004393
loop_
_publ_author_name
'Cooper, M. A.'
'Hawthorne, F. C.'

_publ_section_title
;
 The crystal structure of geminite, Cu(AsO3OH)(H2O), a heteropolyhedral sheet
 structure
;
_journal_name_full 'The Canadian Mineralogist'
_journal_page_first 1111
_journal_page_last 1118
_journal_volume 33
_journal_year 1995
_chemical_compound_source 'Cap Garone, France'
_chemical_formula_sum 'As Cu H3 O5'
_chemical_name_mineral Geminite
_space_group_IT_number 2
_symmetry_space_group_name_Hall '-P 1 (1/2*x+1/2*y,1/2*x-1/2*y,-z)'
_symmetry_space_group_name_H-M 'C -1'
_cell_angle_alpha 95.71
_cell_angle_beta 90.94
_cell_angle_gamma 103.11
_cell_formula_units_Z 16
_cell_length_a 9.841
_cell_length_b 10.818
_cell_length_c 15.733
_cell_volume 1621.872
_database_code_amcsd 0005467
_exptl_crystal_density_diffrn 3.628
_cod_original_formula_sum 'Cu As H3 O5'
_cod_database_code 9004393

loop_
_space_group_symop_operation_xyz
x,y,z
1/2+x,1/2+y,z
-x,-y,-z
1/2-x,1/2-y,-z

loop_
_atom_site_aniso_label
_atom_site_aniso_U_11
_atom_site_aniso_U_22
_atom_site_aniso_U_33
_atom_site_aniso_U_12
_atom_site_aniso_U_13
_atom_site_aniso_U_23
Cu1 0.00960 0.00550 0.01530 0.00070 0.00460 -0.00040
Cu2 0.01070 0.00700 0.01340 -0.00020 0.00250 0.00030
Cu3 0.00970 0.00720 0.01160 -0.00040 0.00010 0.00190
Cu4 0.00970 0.00640 0.00960 -0.00030 0.00260 0.00030
As1 0.00700 0.00620 0.00840 0.00060 0.00110 0.00050
As2 0.00670 0.00680 0.00870 0.00160 0.00120 0.00120
As3 0.00680 0.00890 0.00870 0.00040 0.00080 0.00180
As4 0.00660 0.00480 0.00790 0.00090 0.00100 0.00110
O1 0.01570 0.00980 0.01740 0.00580 0.00470 0.00110
O2 0.01070 0.00920 0.01410 -0.00080 0.00470 0.00080
O3 0.01040 0.01030 0.01070 -0.00080 -0.00230 0.00070
O4 0.02490 0.02070 0.01100 0.01380 0.00280 0.00740
O5 0.00950 0.00770 0.01320 -0.00160 -0.00140 0.00110
O6 0.00930 0.00840 0.01790 -0.00050 0.00800 0.00090
O7 0.00800 0.00720 0.01420 -0.00200 0.00430 0.00150
O8 0.01090 0.01080 0.01900 -0.00290 -0.00740 0.00500
O9 0.01810 0.01410 0.01060 0.00460 0.00400 0.00130
O10 0.01180 0.00850 0.01410 0.00400 0.00290 0.00420
O11 0.00830 0.01000 0.01480 0.00020 -0.00170 0.00580
O12 0.01230 0.00580 0.00850 -0.00120 0.00420 0.00040
O-h1 0.02100 0.01590 0.01100 0.00840 -0.00040 0.00050
O-h2 0.01360 0.01310 0.01350 0.00610 0.00290 0.00010
O-h3 0.01510 0.01380 0.01710 0.00700 0.00200 0.00590
O-h4 0.02540 0.00990 0.00880 0.00390 0.00520 -0.00170
OW1 0.02350 0.02510 0.02940 0.00770 -0.00220 0.00430
OW2 0.02020 0.01640 0.01650 0.01040 0.00250 0.00100
OW3 0.02030 0.01900 0.01650 0.00860 0.00010 0.00540
OW4 0.01840 0.01410 0.01120 0.00690 0.00480 0.00200

loop_
_atom_site_label
_atom_site_fract_x
_atom_site_fract_y
_atom_site_fract_z
_atom_site_U_iso_or_equiv
_atom_site_type_symbol
_atom_site_attached_hydrogens
Cu1 0.49866 0.13660 0.04077 ? Cu 0
Cu2 0.48345 0.62955 0.45349 ? Cu 0
Cu3 0.01012 0.60394 0.44019 ? Cu 0
Cu4 0.02707 0.11589 0.06574 ? Cu 0
As1 0.26543 0.82512 0.39740 ? As 0
As2 0.24963 0.88816 0.08837 ? As 0
As3 0.23023 0.37903 0.40751 ? As 0
As4 0.30803 0.33700 0.10421 ? As 0
H1 0.24800 0.86800 0.26300 0.00320 H 0
H2 0.26200 0.09200 0.13500 0.00320 H 0
H3 0.23100 0.56200 0.35500 0.00320 H 0
H4 0.28400 0.36700 0.24600 0.00320 H 0
H5 0.12200 0.51900 0.20800 0.00500 H 0
H6 0.16800 0.66300 0.18100 0.00500 H 0
H7 0.09200 -0.00100 0.33900 0.00320 H 0
H8 0.12500 0.12200 0.30500 0.00320 H 0
H9 0.50000 0.11800 0.27900 0.00320 H 0
H10 0.37900 0.18700 0.33000 0.00320 H 0
H11 0.43000 0.61000 0.22100 0.00320 H 0
H12 0.40300 0.72000 0.18100 0.00320 H 0
O1 0.32680 0.70210 0.35640 ? O 0
O2 0.12420 0.78080 0.45710 ? O 0
O3 0.38540 0.93730 0.45670 ? O 0
O4 0.29120 0.81340 0.16880 ? O 0
O5 0.12190 0.79940 0.02190 ? O 0
O6 0.38810 0.95690 0.03280 ? O 0
O7 0.11480 0.29670 0.46960 ? O 0
O8 0.37290 0.45910 0.46550 ? O 0
O9 0.26610 0.28390 0.32370 ? O 0
O10 0.38380 0.21630 0.12250 ? O 0
O11 0.14540 0.28580 0.06100 ? O 0
O12 0.39960 0.44450 0.04360 ? O 0
O-h1 0.20460 0.89320 0.31590 ? O 0
O-h2 0.18820 0.01490 0.13640 ? O 0
O-h3 0.15530 0.48920 0.36350 ? O 0
O-h4 0.29990 0.42340 0.19980 ? O 0
OW1 0.09100 0.58770 0.18240 ? O 0
OW2 0.05370 0.07540 0.34010 ? O 0
OW3 0.43760 0.12410 0.32670 ? O 0
OW4 0.47260 0.66720 0.17920 ? O 0

loop_
_cod_changelog_entry_id
_cod_changelog_entry_author
_cod_changelog_entry_date
_cod_changelog_entry_text
1
;cod-tools version 3.8.0
Id: cif_guess_AMCSD_atom_types 9574 2023-05-10 09:00:05Z saulius
;
2023-05-10T18:49:01+03:00
;Derived atom types and hydrogen counts
from atom names that follow the AMCSD naming convention
(Wat == water, O-H == hydroxyl).
;
2
;cod-tools version 3.10.1
Id: cif_fix_AMCSD_aniso_labels 10200 2024-08-01 14:09:44Z saulius
;
2024-08-02T12:20:34+03:00
;Changed the following '_atom_site_aniso_label' values:
'Oh1' -> 'O-h1'
'Oh2' -> 'O-h2'
'Oh3' -> 'O-h3'
'Oh4' -> 'O-h4'
;

loop_
_cod_related_entry_id
_cod_related_entry_database
_cod_related_entry_code
1 AMCSD 0005467
